data_7708818
loop_
_publ_author_name
'Buchanan, Jenna'
'Severinsen, Rebecca'
'Buchner, Magnus Richard'
'Thomas-Hargreaves, Lewis'
'Spang, Nils'
'John, Kevin'
'Plieger, Paul'

_publ_section_title
;
 Quinolino[7,8-h]quinoline: A &#x2018;Just Right&#x2019; Ligand for
 Beryllium(II) Coordination
;
_journal_name_full 'Dalton Transactions'
_journal_paper_doi 10.1039/D1DT03367K
_journal_year 2021
_chemical_formula_moiety 'C18 H13 Be Br N3 O2, C2 H3 N, Br'
_chemical_formula_sum 'C20 H16 Be Br2 N4 O2'
_chemical_formula_weight 513.20
_space_group_crystal_system monoclinic
_space_group_IT_number 14
_space_group_name_Hall '-P 2yn'
_space_group_name_H-M_alt 'P 1 21/n 1'
_atom_sites_solution_hydrogens mixed
_atom_sites_solution_primary direct
_atom_sites_solution_secondary difmap
_audit_creation_method SHELXL-2018/3
_audit_update_record
;
2021-09-27 deposited with the CCDC.	2021-11-05 downloaded from the CCDC.
;
_cell_angle_alpha 90
_cell_angle_beta 103.695(2)
_cell_angle_gamma 90
_cell_formula_units_Z 4
_cell_length_a 11.3825(3)
_cell_length_b 9.6565(2)
_cell_length_c 19.2412(5)
_cell_measurement_reflns_used 42193
_cell_measurement_temperature 100
_cell_measurement_theta_max 79.76
_cell_measurement_theta_min 4.13
_cell_volume 2054.77(9)
_computing_cell_refinement
;
X-Area Recipe 1.36 (STOE, 2020)
;
_computing_data_collection
;
X-Area Pilatus3_SV 1.31.154.0 (STOE, 2019)
;
_computing_data_reduction
;
X-Area Integrate 1.78.3 (STOE, 2020)
X-Area LANA 1.83.8(STOE, 2020)
;
_computing_molecular_graphics 'Diamond v4.6.6 (Brandenburg, 2021)'
_computing_publication_material
;
STOE & Cie GmbH, X-Area, software package for collecting single-crystal or
multi-domain crystal data on STOE area-detector diffractometers, for image
processing, for the correction and scaling of reflection intensities and
for outlier rejection, version 1.90, Darmstadt 2020
;
_computing_structure_refinement 'SHELXL-2018/3 (Sheldrick, 2018)'
_computing_structure_solution 'SHELXT 2018/2 (Sheldrick, 2018)'
_diffrn_ambient_temperature 100
_diffrn_detector Pilatus300K
_diffrn_detector_area_resol_mean 5.81
_diffrn_detector_type 'DECTRIS PILATUS 300K'
_diffrn_measured_fraction_theta_full 0.990
_diffrn_measured_fraction_theta_max 0.975
_diffrn_measurement_details ' 3987 frames, detector distance = 67 mm'
_diffrn_measurement_device 'Eulerian 4-circle diffractometer'
_diffrn_measurement_device_type 'STOE STADIVARI'
_diffrn_measurement_method 'rotation method, \w scans'
_diffrn_radiation_collimation '0.5 mm diameter'
_diffrn_radiation_monochromator 'Graded multilayer mirror'
_diffrn_radiation_polarisn_norm 270
_diffrn_radiation_probe x-ray
_diffrn_radiation_type 'Cu K\a'
_diffrn_radiation_wavelength 1.54186
_diffrn_reflns_av_R_equivalents 0.0119
_diffrn_reflns_av_unetI/netI 0.0069
_diffrn_reflns_Laue_measured_fraction_full 0.990
_diffrn_reflns_Laue_measured_fraction_max 0.975
_diffrn_reflns_limit_h_max 14
_diffrn_reflns_limit_h_min -14
_diffrn_reflns_limit_k_max 11
_diffrn_reflns_limit_k_min -12
_diffrn_reflns_limit_l_max 14
_diffrn_reflns_limit_l_min -24
_diffrn_reflns_number 24275
_diffrn_reflns_point_group_measured_fraction_full 0.990
_diffrn_reflns_point_group_measured_fraction_max 0.975
_diffrn_reflns_theta_full 67.686
_diffrn_reflns_theta_max 78.717
_diffrn_reflns_theta_min 4.135
_diffrn_source 'GeniX 3D HF Cu'
_diffrn_source_current 0.600
_diffrn_source_power 0.030
_diffrn_source_voltage 50
_exptl_absorpt_coefficient_mu 5.203
_exptl_absorpt_correction_T_max 0.5472
_exptl_absorpt_correction_T_min 0.2405
_exptl_absorpt_correction_type multi-scan
_exptl_absorpt_process_details
;
STOE LANA, absorption correction by scaling of reflection intensities.
J. Koziskova, F. Hahn, J. Richter, J. Kozisek, "Comparison of different
absorption corrections on the model structure of tetrakis(\m~2~-acetato)-
diaqua-di-copper(II)", Acta Chimica Slovaca, vol. 9, no. 2, 2016, pp. 136 - 140.
Afterwards a spherical absorption correction was performed within STOE LANA.
;
_exptl_crystal_colour colorless
_exptl_crystal_density_diffrn 1.659
_exptl_crystal_density_method 'not measured'
_exptl_crystal_description block
_exptl_crystal_F_000 1016
_exptl_crystal_size_max 0.150
_exptl_crystal_size_mid 0.150
_exptl_crystal_size_min 0.150
_refine_diff_density_max 0.393
_refine_diff_density_min -0.275
_refine_diff_density_rms 0.056
_refine_ls_extinction_coef 0.00035(4)
_refine_ls_extinction_expression Fc^*^=kFc[1+0.001xFc^2^\l^3^/sin(2\q)]^-1/4^
_refine_ls_extinction_method 'SHELXL-2018/3 (Sheldrick 2018)'
_refine_ls_goodness_of_fit_ref 1.100
_refine_ls_hydrogen_treatment mixed
_refine_ls_matrix_type full
_refine_ls_number_parameters 273
_refine_ls_number_reflns 4331
_refine_ls_number_restraints 0
_refine_ls_restrained_S_all 1.100
_refine_ls_R_factor_all 0.0204
_refine_ls_R_factor_gt 0.0192
_refine_ls_shift/su_max 0.003
_refine_ls_shift/su_mean 0.000
_refine_ls_structure_factor_coef Fsqd
_refine_ls_weighting_details 'w=1/[\s^2^(Fo^2^)+(0.0250P)^2^+1.4071P] where P=(Fo^2^+2Fc^2^)/3'
_refine_ls_weighting_scheme calc
_refine_ls_wR_factor_gt 0.0501
_refine_ls_wR_factor_ref 0.0509
_reflns_Friedel_coverage 0.000
_reflns_number_gt 4183
_reflns_number_total 4331
_reflns_threshold_expression 'I > 2\s(I)'
_cod_data_source_file d1dt03367k2.cif
_cod_data_source_block NSP023
_cod_original_sg_symbol_H-M 'P 21/n'
_cod_database_code 7708818
_shelx_shelxl_version_number 2018/3
_shelx_space_group_comment
;
The symmetry employed for this shelxl refinement is uniquely defined
by the following loop, which should always be used as a source of
symmetry information in preference to the above space-group names.
They are only intended as comments.
;
_shelx_estimated_absorpt_t_min 0.509
_shelx_estimated_absorpt_t_max 0.509

loop_
_space_group_symop_operation_xyz
'x, y, z'
'-x+1/2, y+1/2, -z+1/2'
'-x, -y, -z'
'x-1/2, -y-1/2, z-1/2'

loop_
_atom_site_label
_atom_site_type_symbol
_atom_site_fract_x
_atom_site_fract_y
_atom_site_fract_z
_atom_site_U_iso_or_equiv
_atom_site_adp_type
_atom_site_occupancy
_atom_site_site_symmetry_order
_atom_site_calc_flag
_atom_site_refinement_flags_posn
_atom_site_refinement_flags_adp
_atom_site_refinement_flags_occupancy
_atom_site_disorder_assembly
_atom_site_disorder_group
Br1 Br 0.73842(2) 0.60977(2) 0.25567(2) 0.02022(6) Uani 1 1 d . . . . .
O2 O 1.19499(10) 0.91533(13) 0.51975(7) 0.0254(3) Uani 1 1 d . . . . .
H2 H 1.217(2) 0.968(3) 0.4975(13) 0.041(7) Uiso 1 1 d . . . . .
Br2 Br 0.69264(2) 0.85772(2) 0.55883(2) 0.02373(6) Uani 1 1 d . . . . .
O1 O 0.55208(11) 0.27344(12) 0.53011(6) 0.0235(2) Uani 1 1 d . . . . .
H1 H 0.488(2) 0.243(3) 0.5082(14) 0.045(7) Uiso 1 1 d . . . . .
N12 N 0.87770(11) 0.73527(12) 0.40910(6) 0.0143(2) Uani 1 1 d . . . . .
N1 N 0.69648(10) 0.55646(12) 0.41259(6) 0.0142(2) Uani 1 1 d . . . . .
N13 N 0.64839(11) 0.82117(13) 0.35521(7) 0.0174(2) Uani 1 1 d . . . . .
C12C C 0.75637(12) 0.52638(14) 0.48129(7) 0.0133(3) Uani 1 1 d . . . . .
C12A C 0.92721(12) 0.69728(14) 0.47840(7) 0.0135(3) Uani 1 1 d . . . . .
C12B C 0.86956(12) 0.59401(14) 0.51370(7) 0.0133(3) Uani 1 1 d . . . . .
C8A C 1.03599(12) 0.75936(15) 0.51624(8) 0.0151(3) Uani 1 1 d . . . . .
C14 C 0.60330(13) 0.92636(16) 0.35471(8) 0.0183(3) Uani 1 1 d . . . . .
C8 C 1.08935(13) 0.72102(16) 0.58787(8) 0.0183(3) Uani 1 1 d . . . . .
H8 H 1.162372 0.763749 0.612812 0.022 Uiso 1 1 calc R U . . .
C6A C 0.92632(13) 0.55857(15) 0.58453(8) 0.0156(3) Uani 1 1 d . . . . .
C4 C 0.59521(14) 0.36329(14) 0.48939(8) 0.0175(3) Uani 1 1 d . . . . .
C11 C 0.93299(13) 0.83216(15) 0.37820(8) 0.0175(3) Uani 1 1 d . . . . .
H11 H 0.897001 0.856864 0.330074 0.021 Uiso 1 1 calc R U . . .
C3 C 0.53788(13) 0.39551(15) 0.42000(8) 0.0181(3) Uani 1 1 d . . . . .
H3 H 0.463152 0.353450 0.397375 0.022 Uiso 1 1 calc R U . . .
C5 C 0.76939(14) 0.39345(16) 0.59206(8) 0.0197(3) Uani 1 1 d . . . . .
H5 H 0.736599 0.325954 0.618040 0.024 Uiso 1 1 calc R U . . .
C9 C 1.09183(13) 0.86136(15) 0.48139(9) 0.0185(3) Uani 1 1 d . . . . .
C4A C 0.70762(13) 0.42788(15) 0.52131(8) 0.0155(3) Uani 1 1 d . . . . .
C2 C 0.59248(13) 0.49116(15) 0.38413(8) 0.0171(3) Uani 1 1 d . . . . .
H2A H 0.553371 0.511882 0.335945 0.021 Uiso 1 1 calc R U . . .
C7 C 1.03625(13) 0.62347(16) 0.62076(8) 0.0185(3) Uani 1 1 d . . . . .
H7 H 1.072800 0.597929 0.668683 0.022 Uiso 1 1 calc R U . . .
C6 C 0.87506(14) 0.45659(16) 0.62268(8) 0.0192(3) Uani 1 1 d . . . . .
H6 H 0.915878 0.432943 0.670191 0.023 Uiso 1 1 calc R U . . .
C10 C 1.03906(14) 0.89842(16) 0.41190(9) 0.0196(3) Uani 1 1 d . . . . .
H10 H 1.074273 0.967165 0.387883 0.023 Uiso 1 1 calc R U . . .
N16 N 0.1482(2) 0.8407(2) 0.24430(10) 0.0494(5) Uani 1 1 d . . . . .
C15 C 0.54697(16) 1.06125(18) 0.35560(10) 0.0296(4) Uani 1 1 d . . . . .
H15A H 0.602763 1.123242 0.387874 0.044 Uiso 1 1 calc R U . . .
H15B H 0.472519 1.051215 0.372336 0.044 Uiso 1 1 calc R U . . .
H15C H 0.527660 1.100241 0.307204 0.044 Uiso 1 1 calc R U . . .
C17 C 0.23611(19) 0.7858(2) 0.24275(10) 0.0352(4) Uani 1 1 d . . . . .
C18 C 0.34832(18) 0.7133(2) 0.24250(12) 0.0421(5) Uani 1 1 d . . . . .
H18A H 0.380082 0.746306 0.202386 0.063 Uiso 1 1 calc R U . . .
H18B H 0.332653 0.613561 0.237412 0.063 Uiso 1 1 calc R U . . .
H18C H 0.407678 0.731239 0.287546 0.063 Uiso 1 1 calc R U . . .
Be1 Be 0.74289(16) 0.67788(19) 0.36255(10) 0.0151(3) Uani 1 1 d . . . . .

loop_
_atom_site_aniso_label
_atom_site_aniso_U_11
_atom_site_aniso_U_22
_atom_site_aniso_U_33
_atom_site_aniso_U_23
_atom_site_aniso_U_13
_atom_site_aniso_U_12
Br1 0.02642(9) 0.02122(9) 0.01197(9) -0.00040(5) 0.00244(6) 0.00053(6)
O2 0.0203(5) 0.0299(6) 0.0242(6) 0.0006(5) 0.0013(5) -0.0121(5)
Br2 0.01963(9) 0.02104(9) 0.03418(11) -0.00403(6) 0.01365(7) -0.00578(6)
O1 0.0240(6) 0.0221(6) 0.0258(6) 0.0023(4) 0.0089(5) -0.0086(5)
N12 0.0145(5) 0.0141(5) 0.0140(6) 0.0014(4) 0.0030(4) 0.0003(4)
N1 0.0140(5) 0.0135(5) 0.0147(6) 0.0001(4) 0.0026(4) 0.0002(4)
N13 0.0160(6) 0.0185(6) 0.0169(6) 0.0007(5) 0.0021(5) -0.0012(5)
C12C 0.0142(6) 0.0122(6) 0.0141(7) -0.0011(5) 0.0047(5) 0.0020(5)
C12A 0.0133(6) 0.0129(6) 0.0145(7) -0.0014(5) 0.0038(5) 0.0015(5)
C12B 0.0143(6) 0.0130(6) 0.0131(7) -0.0013(5) 0.0043(5) 0.0021(5)
C8A 0.0143(6) 0.0155(6) 0.0156(7) -0.0026(5) 0.0037(5) -0.0001(5)
C14 0.0155(6) 0.0221(7) 0.0175(7) 0.0003(6) 0.0044(5) -0.0008(6)
C8 0.0150(6) 0.0224(7) 0.0164(7) -0.0042(6) 0.0014(5) -0.0005(5)
C6A 0.0166(6) 0.0162(6) 0.0147(7) -0.0009(5) 0.0047(5) 0.0026(5)
C4 0.0195(7) 0.0130(6) 0.0226(8) -0.0012(5) 0.0100(6) -0.0010(5)
C11 0.0181(7) 0.0176(7) 0.0164(7) 0.0025(5) 0.0033(5) -0.0013(5)
C3 0.0159(7) 0.0151(6) 0.0234(8) -0.0028(5) 0.0050(6) -0.0034(5)
C5 0.0248(8) 0.0184(7) 0.0179(8) 0.0034(5) 0.0092(6) -0.0006(6)
C9 0.0153(7) 0.0185(7) 0.0218(8) -0.0041(6) 0.0043(6) -0.0034(5)
C4A 0.0165(6) 0.0143(6) 0.0169(7) -0.0007(5) 0.0061(5) 0.0009(5)
C2 0.0159(6) 0.0161(6) 0.0180(7) -0.0004(5) 0.0015(5) -0.0006(5)
C7 0.0172(7) 0.0248(7) 0.0122(7) -0.0009(5) 0.0009(5) 0.0037(6)
C6 0.0226(7) 0.0226(7) 0.0124(7) 0.0031(5) 0.0039(6) 0.0019(6)
C10 0.0188(7) 0.0182(7) 0.0223(8) 0.0024(6) 0.0061(6) -0.0040(5)
N16 0.0558(12) 0.0562(12) 0.0317(10) 0.0022(8) 0.0015(8) 0.0127(10)
C15 0.0291(8) 0.0253(8) 0.0363(10) -0.0012(7) 0.0119(7) 0.0108(7)
C17 0.0414(11) 0.0357(10) 0.0237(9) 0.0062(7) -0.0019(8) -0.0062(8)
C18 0.0315(10) 0.0491(12) 0.0418(12) 0.0079(9) 0.0008(8) -0.0076(9)
Be1 0.0150(8) 0.0152(8) 0.0140(9) 0.0011(7) 0.0015(7) -0.0003(7)

loop_
_atom_type_symbol
_atom_type_description
_atom_type_scat_dispersion_real
_atom_type_scat_dispersion_imag
_atom_type_scat_source
C C 0.0181 0.0091 'International Tables Vol C Tables 4.2.6.8 and 6.1.1.4'
H H 0.0000 0.0000 'International Tables Vol C Tables 4.2.6.8 and 6.1.1.4'
Be Be 0.0038 0.0014 'International Tables Vol C Tables 4.2.6.8 and 6.1.1.4'
Br Br -0.6763 1.2805 'International Tables Vol C Tables 4.2.6.8 and 6.1.1.4'
N N 0.0311 0.0180 'International Tables Vol C Tables 4.2.6.8 and 6.1.1.4'
O O 0.0492 0.0322 'International Tables Vol C Tables 4.2.6.8 and 6.1.1.4'

loop_
_geom_angle_atom_site_label_1
_geom_angle_atom_site_label_2
_geom_angle_atom_site_label_3
_geom_angle
_geom_angle_site_symmetry_1
_geom_angle_site_symmetry_3
_geom_angle_publ_flag
C9 O2 H2 108.8(19) . . ?
C4 O1 H1 110.1(18) . . ?
C11 N12 C12A 119.34(12) . . ?
C11 N12 Be1 117.35(12) . . ?
C12A N12 Be1 123.03(12) . . ?
C2 N1 C12C 119.05(12) . . ?
C2 N1 Be1 117.52(12) . . ?
C12C N1 Be1 123.36(12) . . ?
C14 N13 Be1 168.95(14) . . ?
N1 C12C C4A 119.88(13) . . ?
N1 C12C C12B 120.66(12) . . ?
C4A C12C C12B 119.46(13) . . ?
N12 C12A C8A 119.78(12) . . ?
N12 C12A C12B 120.90(12) . . ?
C8A C12A C12B 119.32(13) . . ?
C6A C12B C12C 117.77(13) . . ?
C6A C12B C12A 117.85(13) . . ?
C12C C12B C12A 124.37(13) . . ?
C12A C8A C8 120.79(13) . . ?
C12A C8A C9 119.05(13) . . ?
C8 C8A C9 120.17(13) . . ?
N13 C14 C15 178.82(18) . . ?
C7 C8 C8A 120.01(14) . . ?
C7 C8 H8 120.0 . . ?
C8A C8 H8 120.0 . . ?
C12B C6A C7 121.07(13) . . ?
C12B C6A C6 120.99(13) . . ?
C7 C6A C6 117.94(13) . . ?
O1 C4 C3 124.02(14) . . ?
O1 C4 C4A 116.61(14) . . ?
C3 C4 C4A 119.37(13) . . ?
N12 C11 C10 124.26(14) . . ?
N12 C11 H11 117.9 . . ?
C10 C11 H11 117.9 . . ?
C4 C3 C2 117.94(14) . . ?
C4 C3 H3 121.0 . . ?
C2 C3 H3 121.0 . . ?
C6 C5 C4A 120.06(14) . . ?
C6 C5 H5 120.0 . . ?
C4A C5 H5 120.0 . . ?
O2 C9 C10 124.00(14) . . ?
O2 C9 C8A 116.22(14) . . ?
C10 C9 C8A 119.77(14) . . ?
C5 C4A C12C 120.72(13) . . ?
C5 C4A C4 120.16(13) . . ?
C12C C4A C4 119.12(13) . . ?
N1 C2 C3 124.61(14) . . ?
N1 C2 H2A 117.7 . . ?
C3 C2 H2A 117.7 . . ?
C8 C7 C6A 120.96(14) . . ?
C8 C7 H7 119.5 . . ?
C6A C7 H7 119.5 . . ?
C5 C6 C6A 120.97(14) . . ?
C5 C6 H6 119.5 . . ?
C6A C6 H6 119.5 . . ?
C9 C10 C11 117.78(14) . . ?
C9 C10 H10 121.1 . . ?
C11 C10 H10 121.1 . . ?
C14 C15 H15A 109.5 . . ?
C14 C15 H15B 109.5 . . ?
H15A C15 H15B 109.5 . . ?
C14 C15 H15C 109.5 . . ?
H15A C15 H15C 109.5 . . ?
H15B C15 H15C 109.5 . . ?
N16 C17 C18 178.4(2) . . ?
C17 C18 H18A 109.5 . . ?
C17 C18 H18B 109.5 . . ?
H18A C18 H18B 109.5 . . ?
C17 C18 H18C 109.5 . . ?
H18A C18 H18C 109.5 . . ?
H18B C18 H18C 109.5 . . ?
N12 Be1 N1 107.26(12) . . ?
N12 Be1 N13 104.52(12) . . ?
N1 Be1 N13 109.25(11) . . ?
N12 Be1 Br1 115.06(10) . . ?
N1 Be1 Br1 113.31(10) . . ?
N13 Be1 Br1 106.98(10) . . ?

loop_
_geom_bond_atom_site_label_1
_geom_bond_atom_site_label_2
_geom_bond_distance
_geom_bond_site_symmetry_2
_geom_bond_publ_flag
Br1 Be1 2.1483(19) . ?
O2 C9 1.3360(18) . ?
O2 H2 0.75(3) . ?
O1 C4 1.3378(18) . ?
O1 H1 0.81(3) . ?
N12 C11 1.3424(18) . ?
N12 C12A 1.3691(18) . ?
N12 Be1 1.677(2) . ?
N1 C2 1.3386(18) . ?
N1 C12C 1.3673(18) . ?
N1 Be1 1.680(2) . ?
N13 C14 1.137(2) . ?
N13 Be1 1.738(2) . ?
C12C C4A 1.4171(19) . ?
C12C C12B 1.4473(19) . ?
C12A C8A 1.4127(19) . ?
C12A C12B 1.4483(19) . ?
C12B C6A 1.405(2) . ?
C8A C8 1.417(2) . ?
C8A C9 1.423(2) . ?
C14 C15 1.454(2) . ?
C8 C7 1.354(2) . ?
C8 H8 0.9500 . ?
C6A C7 1.425(2) . ?
C6A C6 1.432(2) . ?
C4 C3 1.376(2) . ?
C4 C4A 1.425(2) . ?
C11 C10 1.385(2) . ?
C11 H11 0.9500 . ?
C3 C2 1.385(2) . ?
C3 H3 0.9500 . ?
C5 C6 1.353(2) . ?
C5 C4A 1.416(2) . ?
C5 H5 0.9500 . ?
C9 C10 1.377(2) . ?
C2 H2A 0.9500 . ?
C7 H7 0.9500 . ?
C6 H6 0.9500 . ?
C10 H10 0.9500 . ?
N16 C17 1.139(3) . ?
C15 H15A 0.9800 . ?
C15 H15B 0.9800 . ?
C15 H15C 0.9800 . ?
C17 C18 1.457(3) . ?
C18 H18A 0.9800 . ?
C18 H18B 0.9800 . ?
C18 H18C 0.9800 . ?

loop_
_geom_torsion_atom_site_label_1
_geom_torsion_atom_site_label_2
_geom_torsion_atom_site_label_3
_geom_torsion_atom_site_label_4
_geom_torsion
_geom_torsion_site_symmetry_1
_geom_torsion_site_symmetry_2
_geom_torsion_site_symmetry_3
_geom_torsion_site_symmetry_4
_geom_torsion_publ_flag
C2 N1 C12C C4A -0.38(19) . . . . ?
Be1 N1 C12C C4A 176.46(12) . . . . ?
C2 N1 C12C C12B 179.49(13) . . . . ?
Be1 N1 C12C C12B -3.7(2) . . . . ?
C11 N12 C12A C8A -0.5(2) . . . . ?
Be1 N12 C12A C8A -174.34(13) . . . . ?
C11 N12 C12A C12B 179.46(13) . . . . ?
Be1 N12 C12A C12B 5.6(2) . . . . ?
N1 C12C C12B C6A 179.88(12) . . . . ?
C4A C12C C12B C6A -0.25(19) . . . . ?
N1 C12C C12B C12A 0.9(2) . . . . ?
C4A C12C C12B C12A -179.24(13) . . . . ?
N12 C12A C12B C6A 179.08(12) . . . . ?
C8A C12A C12B C6A -0.93(19) . . . . ?
N12 C12A C12B C12C -1.9(2) . . . . ?
C8A C12A C12B C12C 178.06(13) . . . . ?
N12 C12A C8A C8 -179.58(13) . . . . ?
C12B C12A C8A C8 0.4(2) . . . . ?
N12 C12A C8A C9 0.4(2) . . . . ?
C12B C12A C8A C9 -179.64(13) . . . . ?
C12A C8A C8 C7 0.2(2) . . . . ?
C9 C8A C8 C7 -179.71(14) . . . . ?
C12C C12B C6A C7 -178.25(13) . . . . ?
C12A C12B C6A C7 0.8(2) . . . . ?
C12C C12B C6A C6 1.4(2) . . . . ?
C12A C12B C6A C6 -179.56(13) . . . . ?
C12A N12 C11 C10 0.0(2) . . . . ?
Be1 N12 C11 C10 174.16(14) . . . . ?
O1 C4 C3 C2 179.61(14) . . . . ?
C4A C4 C3 C2 -0.4(2) . . . . ?
C12A C8A C9 O2 -179.43(13) . . . . ?
C8 C8A C9 O2 0.5(2) . . . . ?
C12A C8A C9 C10 0.4(2) . . . . ?
C8 C8A C9 C10 -179.71(14) . . . . ?
C6 C5 C4A C12C 1.2(2) . . . . ?
C6 C5 C4A C4 -178.89(14) . . . . ?
N1 C12C C4A C5 178.83(13) . . . . ?
C12B C12C C4A C5 -1.0(2) . . . . ?
N1 C12C C4A C4 -1.1(2) . . . . ?
C12B C12C C4A C4 179.06(12) . . . . ?
O1 C4 C4A C5 1.5(2) . . . . ?
C3 C4 C4A C5 -178.44(13) . . . . ?
O1 C4 C4A C12C -178.57(12) . . . . ?
C3 C4 C4A C12C 1.5(2) . . . . ?
C12C N1 C2 C3 1.5(2) . . . . ?
Be1 N1 C2 C3 -175.48(14) . . . . ?
C4 C3 C2 N1 -1.1(2) . . . . ?
C8A C8 C7 C6A -0.4(2) . . . . ?
C12B C6A C7 C8 -0.2(2) . . . . ?
C6 C6A C7 C8 -179.81(14) . . . . ?
C4A C5 C6 C6A -0.1(2) . . . . ?
C12B C6A C6 C5 -1.3(2) . . . . ?
C7 C6A C6 C5 178.39(14) . . . . ?
O2 C9 C10 C11 178.92(15) . . . . ?
C8A C9 C10 C11 -0.9(2) . . . . ?
N12 C11 C10 C9 0.7(2) . . . . ?
C11 N12 Be1 N1 178.83(12) . . . . ?
C12A N12 Be1 N1 -7.24(18) . . . . ?
C11 N12 Be1 N13 -65.25(15) . . . . ?
C12A N12 Be1 N13 108.68(14) . . . . ?
C11 N12 Be1 Br1 51.77(16) . . . . ?
C12A N12 Be1 Br1 -134.31(12) . . . . ?
C2 N1 Be1 N12 -176.86(12) . . . . ?
C12C N1 Be1 N12 6.26(18) . . . . ?
C2 N1 Be1 N13 70.39(16) . . . . ?
C12C N1 Be1 N13 -106.48(14) . . . . ?
C2 N1 Be1 Br1 -48.77(15) . . . . ?
C12C N1 Be1 Br1 134.35(12) . . . . ?
C14 N13 Be1 N12 9.9(8) . . . . ?
C14 N13 Be1 N1 124.4(7) . . . . ?
C14 N13 Be1 Br1 -112.6(7) . . . . ?
